data_7155812
loop_
_publ_author_name
'Huang, You'
'Jin, Hongxing'
'Zhang, Qinglong'
'Li, Erqing'
'Jia, Penghao'
'Li, Ning'

_publ_section_title
;
 Phosphine-Catalyzed Intramolecular Rauhut-Currier Reaction:
 Enantioselective Synthesis of Hydro-2H-Indole Derivatives
;
_journal_name_full 'Org. Biomol. Chem.'
_journal_paper_doi 10.1039/C7OB01820G
_journal_year 2017
_chemical_formula_sum 'C26.5 H28.5 Br N O4 S'
_chemical_formula_weight 536.97
_chemical_name_systematic
; 
 ? 
;
_space_group_IT_number 2
_symmetry_cell_setting triclinic
_symmetry_space_group_name_Hall '-P 1'
_symmetry_space_group_name_H-M 'P -1'
_atom_sites_solution_hydrogens geom
_atom_sites_solution_primary direct
_atom_sites_solution_secondary difmap
_audit_creation_method SHELXL-97
_audit_update_record
;
2016-12-22 deposited with the CCDC.
2017-08-09 downloaded from the CCDC.
;
_cell_angle_alpha 86.934(5)
_cell_angle_beta 75.930(5)
_cell_angle_gamma 83.499(6)
_cell_formula_units_Z 2
_cell_length_a 8.2619(7)
_cell_length_b 12.0578(12)
_cell_length_c 12.2736(10)
_cell_measurement_reflns_used 3243
_cell_measurement_temperature 113(2)
_cell_measurement_theta_max 27.5
_cell_measurement_theta_min 3.0
_cell_volume 1177.96(18)
_computing_cell_refinement 'CrystalClear-SM Expert 2.1 b42'
_computing_data_collection 'CrystalClear-SM Expert 2.1 b42 (Rigaku, 2015)'
_computing_data_reduction 'CrystalClear-SM Expert 2.1 b42'
_computing_molecular_graphics 'CrystalStructure 4.1'
_computing_publication_material 'CrystalStructure 4.1 (Rigaku, 2014)'
_computing_structure_refinement 'SHELXL-97 (Sheldrick, 1997)'
_computing_structure_solution 'SHELXS-97 (Sheldrick, 1990)'
_diffrn_ambient_temperature 113(2)
_diffrn_detector_area_resol_mean 5.814
_diffrn_measured_fraction_theta_full 0.965
_diffrn_measured_fraction_theta_max 0.965
_diffrn_measurement_device_type 'Rigaku XtaLAB P200'
_diffrn_measurement_method '\w and \f scans'
_diffrn_radiation_monochromator multilayer
_diffrn_radiation_source 'rotating anode'
_diffrn_radiation_type MoK\a
_diffrn_radiation_wavelength 0.71073
_diffrn_reflns_av_R_equivalents 0.0223
_diffrn_reflns_av_sigmaI/netI 0.0267
_diffrn_reflns_limit_h_max 9
_diffrn_reflns_limit_h_min -10
_diffrn_reflns_limit_k_max 15
_diffrn_reflns_limit_k_min -15
_diffrn_reflns_limit_l_max 15
_diffrn_reflns_limit_l_min -15
_diffrn_reflns_number 13415
_diffrn_reflns_theta_full 27.51
_diffrn_reflns_theta_max 27.51
_diffrn_reflns_theta_min 3.03
_diffrn_standards_decay_% 0
_diffrn_standards_interval_count 0
_diffrn_standards_interval_time 0
_diffrn_standards_number 0
_exptl_absorpt_coefficient_mu 1.868
_exptl_absorpt_correction_T_max 0.8069
_exptl_absorpt_correction_T_min 0.7063
_exptl_absorpt_correction_type multi-scan
_exptl_absorpt_process_details 'REQAB (Rigaku, 1998)'
_exptl_crystal_colour Colorless
_exptl_crystal_density_diffrn 1.514
_exptl_crystal_density_method 'not measured'
_exptl_crystal_description Prism
_exptl_crystal_F_000 555
_exptl_crystal_size_max 0.20
_exptl_crystal_size_mid 0.18
_exptl_crystal_size_min 0.12
_refine_diff_density_max 0.874
_refine_diff_density_min -0.850
_refine_diff_density_rms 0.077
_refine_ls_extinction_method none
_refine_ls_goodness_of_fit_ref 1.068
_refine_ls_hydrogen_treatment constr
_refine_ls_matrix_type full
_refine_ls_number_parameters 371
_refine_ls_number_reflns 5216
_refine_ls_number_restraints 216
_refine_ls_restrained_S_all 1.171
_refine_ls_R_factor_all 0.0435
_refine_ls_R_factor_gt 0.0365
_refine_ls_shift/su_max 0.001
_refine_ls_shift/su_mean 0.000
_refine_ls_structure_factor_coef Fsqd
_refine_ls_weighting_details 'calc w=1/[\s^2^(Fo^2^)+(0.0658P)^2^+0.6920P] where P=(Fo^2^+2Fc^2^)/3'
_refine_ls_weighting_scheme calc
_refine_ls_wR_factor_gt 0.1056
_refine_ls_wR_factor_ref 0.1083
_reflns_number_gt 4363
_reflns_number_total 5216
_reflns_threshold_expression >2sigma(I)
_cod_data_source_file c7ob01820g2.cif
_cod_data_source_block shelx_CCDC1
_cod_depositor_comments
;
The following automatic conversions were performed:

'_symmetry_cell_setting' value 'Triclinic' changed to 'triclinic'
according to
/home/data/users/saulius/crontab/automatic-downloads/rss-feeds/RSC/lib/dictionaries/cif_core.dic
dictionary named 'cif_core.dic' version 2.4.2 from 2011-04-26.

'_exptl_absorpt_correction_type' value 'MULTI-SCAN' changed to
'multi-scan' according to
/home/data/users/saulius/crontab/automatic-downloads/rss-feeds/RSC/lib/dictionaries/cif_core.dic
dictionary named 'cif_core.dic' version 2.4.2 from 2011-04-26.

'_refine_ls_hydrogen_treatment' value 'CONSTR' changed to 'constr'
according to
/home/data/users/saulius/crontab/automatic-downloads/rss-feeds/RSC/lib/dictionaries/cif_core.dic
dictionary named 'cif_core.dic' version 2.4.2 from 2011-04-26.

Automatic conversion script
Id: cif_fix_values 4973 2017-02-22 13:04:09Z antanas 
;
_cod_original_sg_symbol_H-M P-1
_cod_original_formula_sum 'C26.50 H28.50 Br N O4 S'
_cod_database_code 7155812

loop_
_symmetry_equiv_pos_as_xyz
'x, y, z'
'-x, -y, -z'

loop_
_atom_site_label
_atom_site_type_symbol
_atom_site_fract_x
_atom_site_fract_y
_atom_site_fract_z
_atom_site_U_iso_or_equiv
_atom_site_adp_type
_atom_site_occupancy
_atom_site_symmetry_multiplicity
_atom_site_calc_flag
_atom_site_refinement_flags
_atom_site_disorder_assembly
_atom_site_disorder_group
Br1 Br -0.34391(4) 0.95395(2) 0.85745(3) 0.03324(12) Uani 1 1 d . . .
S1 S 0.23053(8) 0.36172(5) 0.61577(5) 0.01612(14) Uani 1 1 d . . .
O1 O -0.3815(2) 0.22409(16) 0.86346(18) 0.0283(4) Uani 1 1 d . . .
O2 O 0.2029(2) 0.54425(16) 0.85410(15) 0.0237(4) Uani 1 1 d . . .
O3 O 0.1440(2) 0.36769(15) 0.52727(14) 0.0231(4) Uani 1 1 d . . .
O4 O 0.4066(2) 0.37312(15) 0.58808(15) 0.0225(4) Uani 1 1 d . . .
N1 N 0.1414(2) 0.46276(16) 0.70650(16) 0.0137(4) Uani 1 1 d . . .
C1 C -0.0753(3) 0.6665(2) 0.7113(2) 0.0167(5) Uani 1 1 d . . .
H1 H -0.0031 0.6469 0.6407 0.020 Uiso 1 1 calc R . .
C2 C -0.1453(3) 0.7765(2) 0.7291(2) 0.0193(5) Uani 1 1 d . . .
H2 H -0.1212 0.8321 0.6713 0.023 Uiso 1 1 calc R . .
C3 C -0.2508(3) 0.8036(2) 0.8327(2) 0.0210(5) Uani 1 1 d . . .
C4 C -0.2886(3) 0.7235(2) 0.9182(2) 0.0214(5) Uani 1 1 d . . .
H4 H -0.3618 0.7435 0.9884 0.026 Uiso 1 1 calc R . .
C5 C -0.2179(3) 0.6137(2) 0.8996(2) 0.0185(5) Uani 1 1 d . . .
H5 H -0.2432 0.5583 0.9574 0.022 Uiso 1 1 calc R . .
C6 C -0.1101(3) 0.58462(19) 0.79633(19) 0.0145(5) Uani 1 1 d . . .
C7 C -0.0409(3) 0.46192(19) 0.77047(19) 0.0139(4) Uani 1 1 d . . .
C8 C -0.1461(3) 0.4291(2) 0.6948(2) 0.0158(5) Uani 1 1 d . . .
H8 H -0.1319 0.4626 0.6217 0.019 Uiso 1 1 calc R . .
C9 C -0.2582(3) 0.3548(2) 0.7263(2) 0.0193(5) Uani 1 1 d . . .
H9 H -0.3282 0.3428 0.6780 0.023 Uiso 1 1 calc R . .
C10 C -0.2769(3) 0.2912(2) 0.8338(2) 0.0201(5) Uani 1 1 d . . .
C11 C -0.1648(3) 0.3133(2) 0.9048(2) 0.0190(5) Uani 1 1 d . . .
H11 H -0.1700 0.2717 0.9733 0.023 Uiso 1 1 calc R . .
C12 C -0.0561(3) 0.3897(2) 0.87621(19) 0.0163(5) Uani 1 1 d . . .
H12 H 0.0150 0.3992 0.9246 0.020 Uiso 1 1 calc R . .
C13 C 0.2428(3) 0.5270(2) 0.7547(2) 0.0167(5) Uani 1 1 d . . .
C14 C 0.3809(3) 0.5791(2) 0.6752(2) 0.0206(5) Uani 1 1 d . . .
H14 H 0.3950 0.5735 0.5965 0.025 Uiso 1 1 calc R . .
C15 C 0.4839(4) 0.6333(3) 0.7144(3) 0.0324(7) Uani 1 1 d . . .
H15A H 0.4696 0.6388 0.7931 0.039 Uiso 1 1 calc R . .
H15B H 0.5724 0.6667 0.6638 0.039 Uiso 1 1 calc R . .
C16 C 0.1970(3) 0.2357(2) 0.6924(2) 0.0174(5) Uani 1 1 d . . .
C17 C 0.2821(3) 0.2091(2) 0.7766(2) 0.0211(5) Uani 1 1 d . . .
H17 H 0.3533 0.2591 0.7932 0.025 Uiso 1 1 calc R . .
C18 C 0.2615(4) 0.1089(2) 0.8356(2) 0.0250(6) Uani 1 1 d . . .
H18 H 0.3184 0.0906 0.8938 0.030 Uiso 1 1 calc R . .
C19 C 0.1586(4) 0.0339(2) 0.8115(2) 0.0243(6) Uani 1 1 d . . .
C20 C 0.0744(4) 0.0630(2) 0.7267(2) 0.0249(6) Uani 1 1 d . . .
H20 H 0.0032 0.0132 0.7097 0.030 Uiso 1 1 calc R . .
C21 C 0.0933(3) 0.1638(2) 0.6666(2) 0.0211(5) Uani 1 1 d . . .
H21 H 0.0358 0.1829 0.6089 0.025 Uiso 1 1 calc R . .
C22 C 0.1422(4) -0.0764(2) 0.8746(3) 0.0352(7) Uani 1 1 d . . .
H22A H 0.1868 -0.1373 0.8223 0.053 Uiso 1 1 calc R . .
H22B H 0.0236 -0.0832 0.9095 0.053 Uiso 1 1 calc R . .
H22C H 0.2054 -0.0804 0.9329 0.053 Uiso 1 1 calc R . .
C23 C 0.2415(17) 0.0219(11) 0.4336(12) 0.037(3) Uani 0.25 1 d PDU A 1
C24 C 0.369(2) -0.0420(13) 0.4822(16) 0.059(3) Uani 0.25 1 d PDU . 1
C25 C 0.523(3) -0.0003(18) 0.502(3) 0.054(3) Uani 0.25 1 d PDU . 1
C26 C 0.559(2) 0.1174(15) 0.465(2) 0.081(3) Uani 0.25 1 d PDU . 1
C27 C 0.720(3) 0.1590(19) 0.4716(18) 0.072(3) Uani 0.25 1 d PDU . 1
C28 C 0.815(4) 0.216(3) 0.360(2) 0.148(8) Uani 0.25 1 d PDU B 1
C23' C 0.1706(12) 0.0036(8) 0.4384(9) 0.065(2) Uani 0.50 1 d PDU C 2
C24' C 0.2928(11) -0.0693(7) 0.4784(8) 0.065(2) Uani 0.50 1 d PDU . 2
C25' C 0.4474(11) -0.0241(6) 0.4908(9) 0.0456(18) Uani 0.50 1 d PDU . 2
C26' C 0.4882(13) 0.0912(7) 0.4419(9) 0.075(2) Uani 0.50 1 d PDU . 2
C27' C 0.6266(15) 0.1216(9) 0.4983(10) 0.079(2) Uani 0.50 1 d PDU . 2
C28' C 0.7551(18) 0.1862(15) 0.4657(15) 0.114(3) Uani 0.50 1 d PDU . 2

loop_
_atom_site_aniso_label
_atom_site_aniso_U_11
_atom_site_aniso_U_22
_atom_site_aniso_U_33
_atom_site_aniso_U_23
_atom_site_aniso_U_13
_atom_site_aniso_U_12
Br1 0.0351(2) 0.01958(15) 0.03870(19) -0.00522(11) -0.00072(13) 0.00817(12)
S1 0.0191(3) 0.0160(3) 0.0115(3) -0.0006(2) -0.0009(2) -0.0003(2)
O1 0.0216(10) 0.0245(10) 0.0378(11) 0.0005(8) -0.0019(8) -0.0094(8)
O2 0.0265(10) 0.0324(10) 0.0149(8) -0.0005(7) -0.0070(7) -0.0099(8)
O3 0.0322(11) 0.0246(9) 0.0125(8) -0.0015(7) -0.0063(7) -0.0003(8)
O4 0.0192(10) 0.0219(9) 0.0218(9) -0.0008(7) 0.0037(7) -0.0013(7)
N1 0.0128(10) 0.0150(9) 0.0126(9) -0.0007(7) -0.0018(7) -0.0011(7)
C1 0.0182(12) 0.0182(11) 0.0139(11) -0.0003(9) -0.0035(9) -0.0024(9)
C2 0.0209(13) 0.0170(11) 0.0202(12) 0.0006(9) -0.0052(10) -0.0025(10)
C3 0.0193(13) 0.0161(11) 0.0273(13) -0.0056(10) -0.0056(10) 0.0016(10)
C4 0.0197(13) 0.0241(13) 0.0183(12) -0.0060(10) 0.0000(10) -0.0007(10)
C5 0.0193(13) 0.0215(12) 0.0141(11) -0.0009(9) -0.0021(9) -0.0040(10)
C6 0.0146(12) 0.0152(11) 0.0147(11) -0.0013(9) -0.0050(9) -0.0016(9)
C7 0.0144(12) 0.0142(10) 0.0128(10) 0.0002(8) -0.0025(9) -0.0017(9)
C8 0.0175(12) 0.0155(11) 0.0145(11) -0.0010(8) -0.0051(9) 0.0007(9)
C9 0.0171(12) 0.0183(11) 0.0240(12) -0.0030(9) -0.0077(10) -0.0015(9)
C10 0.0157(12) 0.0160(11) 0.0259(13) -0.0016(10) 0.0003(10) -0.0010(9)
C11 0.0213(13) 0.0166(11) 0.0167(11) 0.0028(9) -0.0013(10) -0.0008(10)
C12 0.0173(12) 0.0189(11) 0.0124(11) 0.0014(9) -0.0039(9) -0.0006(9)
C13 0.0161(12) 0.0168(11) 0.0175(11) 0.0011(9) -0.0057(9) -0.0003(9)
C14 0.0175(13) 0.0216(12) 0.0218(12) 0.0018(10) -0.0026(10) -0.0041(10)
C15 0.0248(15) 0.0366(16) 0.0364(16) -0.0003(13) -0.0051(12) -0.0114(13)
C16 0.0190(12) 0.0151(11) 0.0161(11) -0.0011(9) -0.0011(9) 0.0001(9)
C17 0.0193(13) 0.0202(12) 0.0243(13) 0.0003(10) -0.0062(10) -0.0026(10)
C18 0.0254(14) 0.0220(13) 0.0273(14) 0.0028(10) -0.0090(11) 0.0028(11)
C19 0.0264(14) 0.0162(12) 0.0266(14) 0.0007(10) -0.0005(11) -0.0003(10)
C20 0.0279(15) 0.0181(12) 0.0287(14) -0.0040(10) -0.0048(11) -0.0049(11)
C21 0.0237(13) 0.0211(12) 0.0182(12) -0.0036(9) -0.0042(10) -0.0013(10)
C22 0.0428(19) 0.0195(13) 0.0422(18) 0.0066(12) -0.0089(15) -0.0044(13)
C23 0.037(3) 0.038(3) 0.036(3) -0.0005(11) -0.0101(13) -0.0016(11)
C24 0.060(3) 0.059(3) 0.059(3) -0.0018(11) -0.0140(13) -0.0056(11)
C25 0.054(3) 0.053(3) 0.054(3) -0.0016(11) -0.0128(12) -0.0052(11)
C26 0.081(3) 0.081(3) 0.081(3) -0.0025(11) -0.0192(13) -0.0083(11)
C27 0.072(3) 0.072(3) 0.073(3) -0.0019(11) -0.0171(13) -0.0082(11)
C28 0.148(8) 0.148(8) 0.148(8) -0.0039(11) -0.035(2) -0.0151(14)
C23' 0.065(3) 0.064(3) 0.064(3) -0.0017(11) -0.0153(12) -0.0069(11)
C24' 0.064(2) 0.066(2) 0.064(2) -0.0007(11) -0.0151(12) -0.0058(11)
C25' 0.045(2) 0.044(2) 0.047(2) -0.0013(11) -0.0096(11) -0.0054(11)
C26' 0.076(2) 0.075(2) 0.075(2) -0.0025(11) -0.0173(12) -0.0082(11)
C27' 0.079(3) 0.079(3) 0.080(3) -0.0018(11) -0.0195(12) -0.0067(11)
C28' 0.115(4) 0.114(4) 0.114(4) -0.0029(11) -0.0264(13) -0.0110(12)

loop_
_atom_type_symbol
_atom_type_description
_atom_type_scat_dispersion_real
_atom_type_scat_dispersion_imag
_atom_type_scat_source
C C 0.0033 0.0016 'International Tables Vol C Tables 4.2.6.8 and 6.1.1.4'
H H 0.0000 0.0000 'International Tables Vol C Tables 4.2.6.8 and 6.1.1.4'
N N 0.0061 0.0033 'International Tables Vol C Tables 4.2.6.8 and 6.1.1.4'
O O 0.0106 0.0060 'International Tables Vol C Tables 4.2.6.8 and 6.1.1.4'
S S 0.1246 0.1234 'International Tables Vol C Tables 4.2.6.8 and 6.1.1.4'
Br Br -0.2901 2.4595 'International Tables Vol C Tables 4.2.6.8 and 6.1.1.4'

loop_
_geom_angle_atom_site_label_1
_geom_angle_atom_site_label_2
_geom_angle_atom_site_label_3
_geom_angle
_geom_angle_site_symmetry_1
_geom_angle_site_symmetry_3
O4 S1 O3 119.00(11) . .
O4 S1 N1 105.76(10) . .
O3 S1 N1 108.59(11) . .
O4 S1 C16 108.46(12) . .
O3 S1 C16 108.76(12) . .
N1 S1 C16 105.45(11) . .
C13 N1 C7 116.00(18) . .
C13 N1 S1 120.84(16) . .
C7 N1 S1 119.78(15) . .
C2 C1 C6 120.7(2) . .
C2 C1 H1 119.7 . .
C6 C1 H1 119.7 . .
C3 C2 C1 118.9(2) . .
C3 C2 H2 120.6 . .
C1 C2 H2 120.6 . .
C2 C3 C4 121.5(2) . .
C2 C3 Br1 118.8(2) . .
C4 C3 Br1 119.63(19) . .
C3 C4 C5 119.2(2) . .
C3 C4 H4 120.4 . .
C5 C4 H4 120.4 . .
C4 C5 C6 120.3(2) . .
C4 C5 H5 119.8 . .
C6 C5 H5 119.8 . .
C5 C6 C1 119.4(2) . .
C5 C6 C7 121.3(2) . .
C1 C6 C7 119.1(2) . .
C12 C7 C8 112.9(2) . .
C12 C7 N1 111.15(19) . .
C8 C7 N1 110.64(18) . .
C12 C7 C6 111.91(19) . .
C8 C7 C6 102.92(18) . .
N1 C7 C6 106.82(18) . .
C9 C8 C7 122.8(2) . .
C9 C8 H8 118.6 . .
C7 C8 H8 118.6 . .
C8 C9 C10 122.1(2) . .
C8 C9 H9 118.9 . .
C10 C9 H9 118.9 . .
O1 C10 C11 121.5(2) . .
O1 C10 C9 122.1(2) . .
C11 C10 C9 116.4(2) . .
C12 C11 C10 122.2(2) . .
C12 C11 H11 118.9 . .
C10 C11 H11 118.9 . .
C11 C12 C7 123.0(2) . .
C11 C12 H12 118.5 . .
C7 C12 H12 118.5 . .
O2 C13 N1 119.4(2) . .
O2 C13 C14 123.4(2) . .
N1 C13 C14 116.9(2) . .
C15 C14 C13 119.7(3) . .
C15 C14 H14 120.1 . .
C13 C14 H14 120.1 . .
C14 C15 H15A 120.0 . .
C14 C15 H15B 120.0 . .
H15A C15 H15B 120.0 . .
C21 C16 C17 121.4(2) . .
C21 C16 S1 120.69(19) . .
C17 C16 S1 117.92(19) . .
C18 C17 C16 118.9(2) . .
C18 C17 H17 120.5 . .
C16 C17 H17 120.5 . .
C17 C18 C19 121.4(3) . .
C17 C18 H18 119.3 . .
C19 C18 H18 119.3 . .
C20 C19 C18 118.4(2) . .
C20 C19 C22 121.1(3) . .
C18 C19 C22 120.4(3) . .
C21 C20 C19 121.0(2) . .
C21 C20 H20 119.5 . .
C19 C20 H20 119.5 . .
C16 C21 C20 119.0(2) . .
C16 C21 H21 120.5 . .
C20 C21 H21 120.5 . .
C19 C22 H22A 109.5 . .
C19 C22 H22B 109.5 . .
H22A C22 H22B 109.5 . .
C19 C22 H22C 109.5 . .
H22A C22 H22C 109.5 . .
H22B C22 H22C 109.5 . .
C25 C24 C26 77.4(14) 2_656 2_656
C25 C24 C23 120.1(18) 2_656 .
C26 C24 C23 161.3(18) 2_656 .
C25 C24 C25 7(2) 2_656 .
C26 C24 C25 71.5(15) 2_656 .
C23 C24 C25 126.5(10) . .
C25 C24 C27 135.7(18) 2_656 2_656
C26 C24 C27 59.3(12) 2_656 2_656
C23 C24 C27 102.2(13) . 2_656
C25 C24 C27 130.5(12) . 2_656
C25 C25 C24 152(9) 2_656 2_656
C25 C25 C24 21(7) 2_656 .
C24 C25 C24 173(2) 2_656 .
C25 C25 C26 101(5) 2_656 .
C24 C25 C26 55.1(12) 2_656 .
C24 C25 C26 118.8(10) . .
C25 C25 C26 65(5) 2_656 2_656
C24 C25 C26 138(2) 2_656 2_656
C24 C25 C26 47.5(9) . 2_656
C26 C25 C26 166.0(11) . 2_656
C24 C26 C27 74.1(15) 2_656 .
C24 C26 C25 47.5(13) 2_656 .
C27 C26 C25 120.9(12) . .
C24 C26 C25 61.0(13) 2_656 2_656
C27 C26 C25 134.8(15) . 2_656
C25 C26 C25 14.0(11) . 2_656
C26 C27 C28 114.5(11) . .
C26 C27 C24 46.5(9) . 2_656
C28 C27 C24 140.5(19) . 2_656
C27' C24' C23' 176.1(13) 2_656 .
C27' C24' C25' 64.1(9) 2_656 .
C23' C24' C25' 118.7(7) . .
C27' C24' C28' 58.6(9) 2_656 2_656
C23' C24' C28' 119.4(9) . 2_656
C25' C24' C28' 120.4(8) . 2_656
C25' C25' C26' 76.4(9) 2_656 2_656
C25' C25' C27' 147.7(11) 2_656 2_656
C26' C25' C27' 71.6(7) 2_656 2_656
C25' C25' C24' 169.9(14) 2_656 .
C26' C25' C24' 107.4(7) 2_656 .
C27' C25' C24' 38.5(6) 2_656 .
C25' C25' C26' 55.4(7) 2_656 .
C26' C25' C26' 131.8(7) 2_656 .
C27' C25' C26' 156.3(8) 2_656 .
C24' C25' C26' 120.2(6) . .
C25' C26' C25' 48.2(7) 2_656 .
C25' C26' C27' 56.6(7) 2_656 .
C25' C26' C27' 104.7(7) . .
C24' C27' C28' 84.7(13) 2_656 .
C24' C27' C25' 77.4(9) 2_656 2_656
C28' C27' C25' 155.1(14) . 2_656
C24' C27' C26' 125.0(11) 2_656 .
C28' C27' C26' 133.5(10) . .
C25' C27' C26' 51.8(6) 2_656 .
C27' C28' C24' 36.7(7) . 2_656

loop_
_geom_bond_atom_site_label_1
_geom_bond_atom_site_label_2
_geom_bond_distance
_geom_bond_site_symmetry_2
Br1 C3 1.898(2) .
S1 O4 1.4318(19) .
S1 O3 1.4332(19) .
S1 N1 1.676(2) .
S1 C16 1.756(2) .
O1 C10 1.228(3) .
O2 C13 1.207(3) .
N1 C13 1.445(3) .
N1 C7 1.521(3) .
C1 C2 1.392(3) .
C1 C6 1.398(3) .
C1 H1 0.9500 .
C2 C3 1.387(4) .
C2 H2 0.9500 .
C3 C4 1.390(4) .
C4 C5 1.392(4) .
C4 H4 0.9500 .
C5 C6 1.397(3) .
C5 H5 0.9500 .
C6 C7 1.545(3) .
C7 C12 1.511(3) .
C7 C8 1.512(3) .
C8 C9 1.336(4) .
C8 H8 0.9500 .
C9 C10 1.474(4) .
C9 H9 0.9500 .
C10 C11 1.471(4) .
C11 C12 1.334(4) .
C11 H11 0.9500 .
C12 H12 0.9500 .
C13 C14 1.484(3) .
C14 C15 1.319(4) .
C14 H14 0.9500 .
C15 H15A 0.9500 .
C15 H15B 0.9500 .
C16 C21 1.384(4) .
C16 C17 1.390(4) .
C17 C18 1.381(4) .
C17 H17 0.9500 .
C18 C19 1.398(4) .
C18 H18 0.9500 .
C19 C20 1.396(4) .
C19 C22 1.505(4) .
C20 C21 1.391(4) .
C20 H20 0.9500 .
C21 H21 0.9500 .
C22 H22A 0.9800 .
C22 H22B 0.9800 .
C22 H22C 0.9800 .
C23 C24 1.460(10) .
C24 C25 1.14(3) 2_656
C24 C26 1.26(2) 2_656
C24 C25 1.499(9) .
C24 C27 1.67(3) 2_656
C25 C25 0.40(3) 2_656
C25 C24 1.14(3) 2_656
C25 C26 1.504(10) .
C25 C26 1.63(3) 2_656
C26 C24 1.26(2) 2_656
C26 C27 1.497(10) .
C26 C25 1.62(3) 2_656
C27 C28 1.567(11) .
C27 C24 1.67(3) 2_656
C23' C24' 1.424(9) .
C24' C27' 0.949(14) 2_656
C24' C25' 1.488(8) .
C24' C28' 1.583(18) 2_656
C25' C25' 1.169(15) 2_656
C25' C26' 1.290(13) 2_656
C25' C27' 1.371(13) 2_656
C25' C26' 1.524(8) .
C26' C25' 1.290(13) 2_656
C26' C27' 1.558(9) .
C27' C24' 0.949(14) 2_656
C27' C28' 1.357(9) .
C27' C25' 1.371(13) 2_656
C28' C24' 1.583(18) 2_656

loop_
_geom_torsion_atom_site_label_1
_geom_torsion_atom_site_label_2
_geom_torsion_atom_site_label_3
_geom_torsion_atom_site_label_4
_geom_torsion
_geom_torsion_site_symmetry_1
_geom_torsion_site_symmetry_4
O4 S1 N1 C13 -10.1(2) . .
O3 S1 N1 C13 -138.88(18) . .
C16 S1 N1 C13 104.69(19) . .
O4 S1 N1 C7 -168.51(16) . .
O3 S1 N1 C7 62.71(19) . .
C16 S1 N1 C7 -53.72(19) . .
C6 C1 C2 C3 -0.2(4) . .
C1 C2 C3 C4 -0.4(4) . .
C1 C2 C3 Br1 179.21(19) . .
C2 C3 C4 C5 0.4(4) . .
Br1 C3 C4 C5 -179.2(2) . .
C3 C4 C5 C6 0.2(4) . .
C4 C5 C6 C1 -0.7(4) . .
C4 C5 C6 C7 -175.3(2) . .
C2 C1 C6 C5 0.8(4) . .
C2 C1 C6 C7 175.4(2) . .
C13 N1 C7 C12 -73.8(2) . .
S1 N1 C7 C12 85.7(2) . .
C13 N1 C7 C8 159.90(19) . .
S1 N1 C7 C8 -40.7(2) . .
C13 N1 C7 C6 48.6(2) . .
S1 N1 C7 C6 -151.99(15) . .
C5 C6 C7 C12 -18.3(3) . .
C1 C6 C7 C12 167.1(2) . .
C5 C6 C7 C8 103.2(2) . .
C1 C6 C7 C8 -71.3(3) . .
C5 C6 C7 N1 -140.2(2) . .
C1 C6 C7 N1 45.3(3) . .
C12 C7 C8 C9 9.0(3) . .
N1 C7 C8 C9 134.4(2) . .
C6 C7 C8 C9 -111.8(3) . .
C7 C8 C9 C10 -5.9(4) . .
C8 C9 C10 O1 179.0(2) . .
C8 C9 C10 C11 -0.2(4) . .
O1 C10 C11 C12 -176.7(2) . .
C9 C10 C11 C12 2.4(4) . .
C10 C11 C12 C7 1.4(4) . .
C8 C7 C12 C11 -6.8(3) . .
N1 C7 C12 C11 -131.8(2) . .
C6 C7 C12 C11 108.8(3) . .
C7 N1 C13 O2 24.3(3) . .
S1 N1 C13 O2 -134.9(2) . .
C7 N1 C13 C14 -148.9(2) . .
S1 N1 C13 C14 51.9(3) . .
O2 C13 C14 C15 11.0(4) . .
N1 C13 C14 C15 -176.0(2) . .
O4 S1 C16 C21 -133.9(2) . .
O3 S1 C16 C21 -3.2(2) . .
N1 S1 C16 C21 113.1(2) . .
O4 S1 C16 C17 43.9(2) . .
O3 S1 C16 C17 174.69(19) . .
N1 S1 C16 C17 -69.0(2) . .
C21 C16 C17 C18 -0.3(4) . .
S1 C16 C17 C18 -178.1(2) . .
C16 C17 C18 C19 0.6(4) . .
C17 C18 C19 C20 -0.8(4) . .
C17 C18 C19 C22 178.1(3) . .
C18 C19 C20 C21 0.5(4) . .
C22 C19 C20 C21 -178.4(3) . .
C17 C16 C21 C20 0.0(4) . .
S1 C16 C21 C20 177.8(2) . .
C19 C20 C21 C16 -0.2(4) . .
C26 C24 C25 C25 -145(26) 2_656 2_656
C23 C24 C25 C25 29(27) . 2_656
C27 C24 C25 C25 -138(24) 2_656 2_656
C25 C24 C25 C24 0.03(5) 2_656 2_656
C26 C24 C25 C24 -145(26) 2_656 2_656
C23 C24 C25 C24 29(27) . 2_656
C27 C24 C25 C24 -138(24) 2_656 2_656
C25 C24 C25 C26 -31(23) 2_656 .
C26 C24 C25 C26 -176(3) 2_656 .
C23 C24 C25 C26 -2(5) . .
C27 C24 C25 C26 -170(2) 2_656 .
C25 C24 C25 C26 145(26) 2_656 2_656
C23 C24 C25 C26 174(3) . 2_656
C27 C24 C25 C26 7(3) 2_656 2_656
C25 C25 C26 C24 165(14) 2_656 2_656
C24 C25 C26 C24 175(4) . 2_656
C26 C25 C26 C24 165(14) 2_656 2_656
C25 C25 C26 C27 176(12) 2_656 .
C24 C25 C26 C27 11(3) 2_656 .
C24 C25 C26 C27 -173(2) . .
C26 C25 C26 C27 176(12) 2_656 .
C24 C25 C26 C25 -165(14) 2_656 2_656
C24 C25 C26 C25 11(10) . 2_656
C26 C25 C26 C25 -0.01(4) 2_656 2_656
C24 C26 C27 C28 138(3) 2_656 .
C25 C26 C27 C28 129(3) . .
C25 C26 C27 C28 130(3) 2_656 .
C25 C26 C27 C24 -9(2) . 2_656
C25 C26 C27 C24 -7(3) 2_656 2_656
C27' C24' C25' C25' -133(7) 2_656 2_656
C23' C24' C25' C25' 50(7) . 2_656
C28' C24' C25' C25' -116(7) 2_656 2_656
C27' C24' C25' C26' -22.3(12) 2_656 2_656
C23' C24' C25' C26' 160.7(10) . 2_656
C28' C24' C25' C26' -5.2(15) 2_656 2_656
C23' C24' C25' C27' -177.0(16) . 2_656
C28' C24' C25' C27' 17.2(12) 2_656 2_656
C27' C24' C25' C26' 166.0(14) 2_656 .
C23' C24' C25' C26' -11.0(15) . .
C28' C24' C25' C26' -176.8(12) 2_656 .
C26' C25' C26' C25' 0.001(2) 2_656 2_656
C27' C25' C26' C25' -169(3) 2_656 2_656
C24' C25' C26' C25' 169.3(18) . 2_656
C25' C25' C26' C27' -4.1(12) 2_656 .
C26' C25' C26' C27' -4.1(13) 2_656 .
C27' C25' C26' C27' -173(2) 2_656 .
C24' C25' C26' C27' 165.2(10) . .
C25' C26' C27' C24' 27.1(14) 2_656 2_656
C25' C26' C27' C24' 30.7(17) . 2_656
C25' C26' C27' C28' 148(2) 2_656 .
C25' C26' C27' C28' 151.3(16) . .
C25' C26' C27' C25' 3.7(11) . 2_656
C25' C27' C28' C24' -44(3) 2_656 2_656
C26' C27' C28' C24' -135(2) . 2_656
